data_7252034
loop_
_publ_author_name
'Jacewicz, Dagmara'
'Pob\/locki, Kacper'
'Bialek, Marzena'
'Jarzembska, Katarzyna N.'
'Kaminski, Radoslaw'

_publ_section_title
;
 Single-Crystal XRD Characterization, Physicochemical Properties and
 Catalytic Activity of Rhodium(III/IV) Coordination Compounds
;
_journal_name_full 'Physical Chemistry Chemical Physics'
_journal_paper_doi 10.1039/D6CP00682E
_journal_year 2026
_chemical_formula_moiety 'C24 H22 N3 O4 Rh S'
_chemical_formula_sum 'C24 H22 N3 O4 Rh S'
_chemical_formula_weight 551.42
_space_group_IT_number 61
_space_group_name_Hall '-P 2ac 2ab'
_space_group_name_H-M_alt 'P b c a'
_symmetry_cell_setting orthorhombic
_symmetry_Int_Tables_number 61
_symmetry_space_group_name_Hall '-P 2ac 2ab'
_symmetry_space_group_name_H-M 'P b c a'
_atom_sites_solution_primary dual
_audit_update_record
;
2025-10-28 deposited with the CCDC.	2026-05-25 downloaded from the CCDC.
;
_cell_angle_alpha 90
_cell_angle_beta 90
_cell_angle_gamma 90
_cell_formula_units_Z 8
_cell_length_a 10.247(2)
_cell_length_b 15.255(3)
_cell_length_c 27.600(6)
_cell_measurement_reflns_used 6663
_cell_measurement_temperature 100
_cell_measurement_theta_max 69.94
_cell_measurement_theta_min 3.16
_cell_volume 4314.4(15)
_computing_cell_refinement 'CrysAlisPro 1.171.43.144a (Rigaku OD, 2024)'
_computing_data_collection 'CrysAlisPro system (CCD 42.94a (release 21-06-2023))'
_computing_data_reduction 'CrysAlisPro 1.171.43.144a (Rigaku OD, 2024)'
_diffrn_ambient_temperature 100
_diffrn_detector 'CCD plate'
_diffrn_detector_area_resol_mean 5.2687
_diffrn_measured_fraction_theta_full 0.98
_diffrn_measured_fraction_theta_max 0.98
_diffrn_measurement_device 'four-circle diffractometer'
_diffrn_measurement_device_type 'SuperNova, Single source at offset/far, Atlas'
_diffrn_measurement_method '\w scans'
_diffrn_radiation_monochromator mirror
_diffrn_radiation_probe x-ray
_diffrn_radiation_source 'X-ray tube'
_diffrn_radiation_type 'Cu K\a'
_diffrn_radiation_wavelength 1.54184
_diffrn_reflns_av_R_equivalents 0.0357
_diffrn_reflns_av_unetI/netI 0.0294
_diffrn_reflns_limit_h_max 9
_diffrn_reflns_limit_h_min -12
_diffrn_reflns_limit_k_max 18
_diffrn_reflns_limit_k_min -14
_diffrn_reflns_limit_l_max 33
_diffrn_reflns_limit_l_min -32
_diffrn_reflns_number 16076
_diffrn_reflns_theta_full 70.33
_diffrn_reflns_theta_max 70.35
_diffrn_reflns_theta_min 3.2
_diffrn_source 'micro-focus sealed X-ray tube'
_exptl_absorpt_coefficient_mu 7.635
_exptl_absorpt_correction_T_max 1.000
_exptl_absorpt_correction_T_min 0.852
_exptl_absorpt_correction_type multi-scan
_exptl_absorpt_process_details
;
CrysAlisPro 1.171.43.144a (Rigaku Oxford Diffraction, 2024)
Empirical absorption correction using spherical harmonics,
implemented in SCALE3 ABSPACK scaling algorithm.
;
_exptl_crystal_colour yellow
_exptl_crystal_density_diffrn 1.6978
_exptl_crystal_description 'small cut plate'
_exptl_crystal_F_000 2240
_exptl_crystal_size_max 0.075
_exptl_crystal_size_mid 0.05
_exptl_crystal_size_min 0.016
_refine_diff_density_max 5.08
_refine_diff_density_min -3.04
_refine_ls_extinction_method none
_refine_ls_goodness_of_fit_gt 3.5711
_refine_ls_goodness_of_fit_ref 3.2042
_refine_ls_hydrogen_treatment constr
_refine_ls_number_constraints 106
_refine_ls_number_parameters 280
_refine_ls_number_reflns 4038
_refine_ls_number_restraints 2
_refine_ls_R_factor_all 0.0795
_refine_ls_R_factor_gt 0.0613
_refine_ls_shift/su_max 0.0396
_refine_ls_shift/su_mean 0.0010
_refine_ls_structure_factor_coef Fsqd
_refine_ls_weighting_details 'calc w=1/[\s^2^(Fo^2^)+(0.015702P)^2^+0.0000P] where P=(Fo^2^+2Fc^2^)/3'
_refine_ls_weighting_scheme sigma
_refine_ls_wR_factor_gt 0.1334
_refine_ls_wR_factor_ref 0.1376
_reflns_number_gt 3121
_reflns_number_total 4038
_reflns_threshold_expression I>3\s(I)
_cod_data_source_file d6cp00682e3.cif
_cod_data_source_block 44
_cod_depositor_comments
;
The following automatic conversions were performed:

data item '_diffrn_radiation_probe' value 'X-ray' was changed to
'x-ray' in accordance with the
/home/data/users/saulius/crontab/automatic-downloads/rss-feeds/RSC/lib/dictionaries/cif_core.dic
dictionary named 'cif_core.dic' version 2.4.2 last updated on
2011-04-26.

Automatic conversion script
Id: cif_fix_values 8170 2020-07-09 18:12:32Z antanas 
;
_cod_original_cell_volume 4314.5(15)
_cod_database_code 7252034

loop_
_space_group_symop_id
_space_group_symop_operation_xyz
1 x,y,z
2 -x+1/2,-y,z+1/2
3 -x,y+1/2,-z+1/2
4 x+1/2,-y+1/2,-z
5 -x,-y,-z
6 x+1/2,y,-z+1/2
7 x,-y+1/2,z+1/2
8 -x+1/2,y+1/2,z

loop_
_atom_site_label
_atom_site_type_symbol
_atom_site_fract_x
_atom_site_fract_y
_atom_site_fract_z
_atom_site_adp_type
_atom_site_U_iso_or_equiv
_atom_site_site_symmetry_multiplicity
_atom_site_occupancy
_atom_site_calc_flag
_atom_site_refinement_flags
_atom_site_disorder_assembly
_atom_site_disorder_group
Rh1 Rh 0.22287(5) 0.68689(3) 0.384350(16) Uani 0.01815(14) 8 1 d . . .
N1 N 0.3900(5) 0.6247(4) 0.40858(18) Uani 0.0191(15) 8 1 d . . .
C1 C 0.3926(8) 0.5462(5) 0.4296(3) Uani 0.029(2) 8 1 d . . .
C2 C 0.5077(8) 0.5045(5) 0.4398(2) Uani 0.029(2) 8 1 d . . .
C3 C 0.6245(8) 0.5425(5) 0.4264(3) Uani 0.029(2) 8 1 d . . .
C4 C 0.6213(7) 0.6225(5) 0.4041(2) Uani 0.0222(19) 8 1 d . . .
C5 C 0.5016(6) 0.6640(4) 0.3949(2) Uani 0.0185(18) 8 1 d . . .
C6 C 0.4834(6) 0.7493(5) 0.3717(2) Uani 0.0176(17) 8 1 d . . .
C7 C 0.3527(6) 0.7745(4) 0.3626(2) Uani 0.0185(18) 8 1 d . . .
C8 C 0.3312(7) 0.8572(4) 0.3425(2) Uani 0.0212(19) 8 1 d . . .
C9 C 0.4331(7) 0.9130(5) 0.3322(3) Uani 0.025(2) 8 1 d . . .
C10 C 0.5618(7) 0.8873(5) 0.3409(3) Uani 0.025(2) 8 1 d . . .
C11 C 0.5873(6) 0.8053(5) 0.3607(2) Uani 0.0218(19) 8 1 d . . .
H1 H 0.311716 0.518015 0.437801 Uiso 0.035 8 1 d . . .
H2 H 0.507247 0.449122 0.456324 Uiso 0.0352 8 1 d . . .
H3 H 0.705973 0.513415 0.432455 Uiso 0.0349 8 1 d . . .
H4 H 0.701337 0.650531 0.394733 Uiso 0.0266 8 1 d . . .
H8 H 0.243496 0.875586 0.33571 Uiso 0.0255 8 1 d . . .
H9 H 0.41555 0.969916 0.318898 Uiso 0.0305 8 1 d . . .
H10 H 0.632452 0.92622 0.333352 Uiso 0.0305 8 1 d . . .
H11 H 0.675539 0.787151 0.36667 Uiso 0.0261 8 1 d . . .
N3 N -0.0142(8) 0.5633(6) 0.4186(3) Uani 0.0869(19) 8 1 d . . .
C12 C -0.0019(6) 0.8124(5) 0.3663(2) Uani 0.026(2) 8 1 d . . .
C13 C -0.0898(6) 0.8579(5) 0.3388(3) Uani 0.027(2) 8 1 d . . .
C14 C -0.1036(7) 0.8373(5) 0.2903(3) Uani 0.026(2) 8 1 d . . .
C15 C -0.0272(6) 0.7717(5) 0.2707(2) Uani 0.0239(19) 8 1 d . . .
C16 C 0.0655(6) 0.7288(4) 0.3003(2) Uani 0.0193(18) 8 1 d . . .
C17 C 0.1572(6) 0.6624(4) 0.2837(2) Uani 0.0191(18) 8 1 d . . .
C18 C 0.2445(6) 0.6301(4) 0.3188(2) Uani 0.0179(17) 8 1 d . . .
C19 C 0.3338(7) 0.5669(4) 0.3049(2) Uani 0.0206(18) 8 1 d . . .
C20 C 0.3385(7) 0.5372(5) 0.2575(2) Uani 0.0234(19) 8 1 d . . .
C21 C 0.2539(7) 0.5698(5) 0.2231(2) Uani 0.026(2) 8 1 d . . .
C24 C 0.2303(9) 0.6806(7) 0.5112(3) Uani 0.053(3) 8 1 d . . .
H12 H 0.0043 0.825599 0.400275 Uiso 0.0312 8 1 d . . .
H13 H -0.141478 0.903699 0.353054 Uiso 0.0328 8 1 d . . .
H14 H -0.165348 0.868134 0.27048 Uiso 0.0313 8 1 d . . .
H15 H -0.036954 0.755325 0.237329 Uiso 0.0286 8 1 d . . .
H19 H 0.393222 0.543309 0.328463 Uiso 0.0248 8 1 d . . .
H20 H 0.401396 0.493525 0.248514 Uiso 0.0281 8 1 d . . .
H21 H 0.25827 0.549217 0.190265 Uiso 0.0317 8 1 d . . .
H22 H 0.102716 0.655078 0.212426 Uiso 0.0285 8 1 d . . .
S1 S 0.20157(16) 0.75764(13) 0.46381(6) Uani 0.0267(5) 8 1 d . . .
O1 O 0.0785(5) 0.8037(4) 0.47647(18) Uani 0.0292(15) 8 1 d . . .
C22 C 0.1624(7) 0.6324(5) 0.2361(2) Uani 0.0238(19) 8 1 d . . .
C23 C 0.3317(8) 0.8311(7) 0.4754(3) Uani 0.047(3) 8 1 d . . .
H23a H 0.412906 0.799761 0.474419 Uiso 0.0563 8 1 d . . .
H23b H 0.332185 0.876285 0.451202 Uiso 0.0563 8 1 d . . .
H23c H 0.320479 0.856943 0.506817 Uiso 0.0563 8 1 d . . .
H24a H 0.32155 0.666593 0.512427 Uiso 0.0638 8 1 d . . .
H24b H 0.20371 0.705478 0.541583 Uiso 0.0638 8 1 d . . .
H24c H 0.181016 0.628211 0.505096 Uiso 0.0638 8 1 d . . .
O2 O 0.0962(10) 0.5818(5) 0.4159(3) Uani 0.0869(19) 8 1 d . . .
O3 O -0.0523(10) 0.5037(5) 0.4412(3) Uani 0.0869(19) 8 1 d . . .
O4 O -0.0685(10) 0.6074(5) 0.3905(3) Uani 0.0869(19) 8 1 d . . .
N2 N 0.0760(5) 0.7501(4) 0.3479(2) Uani 0.0219(16) 8 1 d . . .

loop_
_atom_site_aniso_label
_atom_site_aniso_type_symbol
_atom_site_aniso_U_11
_atom_site_aniso_U_22
_atom_site_aniso_U_33
_atom_site_aniso_U_12
_atom_site_aniso_U_13
_atom_site_aniso_U_23
Rh1 Rh 0.0187(2) 0.0225(3) 0.0132(2) -0.0016(2) 0.0012(2) -0.0029(2)
N1 N 0.028(3) 0.021(3) 0.008(2) -0.001(3) 0.002(2) -0.004(2)
C1 C 0.047(4) 0.019(3) 0.022(3) -0.005(3) 0.002(3) -0.009(3)
C2 C 0.054(5) 0.017(3) 0.018(3) 0.009(4) -0.007(3) 0.003(3)
C3 C 0.043(4) 0.026(4) 0.019(3) 0.015(4) -0.011(3) -0.005(3)
C4 C 0.021(3) 0.027(4) 0.019(3) 0.003(3) -0.004(3) -0.009(3)
C5 C 0.026(3) 0.015(3) 0.014(3) 0.004(3) -0.003(2) -0.004(2)
C6 C 0.020(3) 0.016(3) 0.017(3) 0.002(3) 0.002(2) 0.002(3)
C7 C 0.023(3) 0.020(3) 0.013(3) 0.002(3) 0.001(2) -0.003(3)
C8 C 0.022(3) 0.021(3) 0.021(3) 0.002(3) -0.001(3) -0.001(3)
C9 C 0.031(4) 0.015(3) 0.029(4) 0.002(3) -0.002(3) 0.004(3)
C10 C 0.022(3) 0.025(4) 0.029(4) -0.010(3) 0.001(3) 0.006(3)
C11 C 0.019(3) 0.025(4) 0.022(3) -0.002(3) -0.001(3) 0.002(3)
N3 N 0.138(4) 0.057(3) 0.065(3) -0.026(3) 0.024(3) 0.018(2)
C12 C 0.019(3) 0.038(4) 0.021(3) -0.002(3) 0.002(3) -0.009(3)
C13 C 0.017(3) 0.031(4) 0.035(4) 0.003(3) 0.000(3) -0.012(4)
C14 C 0.022(3) 0.031(4) 0.026(3) 0.004(3) -0.004(3) -0.001(3)
C15 C 0.026(3) 0.028(4) 0.017(3) 0.001(3) 0.002(3) -0.002(3)
C16 C 0.017(3) 0.020(3) 0.021(3) -0.004(3) 0.002(3) -0.004(3)
C17 C 0.019(3) 0.019(3) 0.020(3) -0.003(3) 0.000(3) 0.000(3)
C18 C 0.020(3) 0.018(3) 0.016(3) -0.006(3) 0.005(2) -0.003(3)
C19 C 0.022(3) 0.021(3) 0.018(3) -0.002(3) -0.002(3) 0.001(3)
C20 C 0.027(3) 0.021(3) 0.022(3) 0.003(3) 0.002(3) -0.006(3)
C21 C 0.037(4) 0.025(3) 0.017(3) 0.005(3) 0.001(3) -0.005(3)
C24 C 0.070(6) 0.075(7) 0.014(3) 0.043(6) 0.002(4) -0.001(4)
S1 S 0.0249(8) 0.0399(10) 0.0152(7) 0.0057(8) 0.0009(6) -0.0065(7)
O1 O 0.026(2) 0.039(3) 0.023(2) 0.005(2) 0.003(2) -0.006(2)
C22 C 0.027(3) 0.025(4) 0.019(3) -0.001(3) -0.004(3) -0.003(3)
C23 C 0.030(4) 0.073(7) 0.037(4) -0.003(5) 0.002(4) -0.038(5)
O2 O 0.138(4) 0.057(3) 0.065(3) -0.026(3) 0.024(3) 0.018(2)
O3 O 0.138(4) 0.057(3) 0.065(3) -0.026(3) 0.024(3) 0.018(2)
O4 O 0.138(4) 0.057(3) 0.065(3) -0.026(3) 0.024(3) 0.018(2)
N2 N 0.018(3) 0.029(3) 0.019(3) -0.003(3) 0.001(2) -0.004(3)

loop_
_atom_type_symbol
_atom_type_scat_dispersion_real
_atom_type_scat_dispersion_imag
_atom_type_scat_source
_atom_type_scat_Cromer_Mann_a1
_atom_type_scat_Cromer_Mann_b1
_atom_type_scat_Cromer_Mann_a2
_atom_type_scat_Cromer_Mann_b2
_atom_type_scat_Cromer_Mann_a3
_atom_type_scat_Cromer_Mann_b3
_atom_type_scat_Cromer_Mann_a4
_atom_type_scat_Cromer_Mann_b4
_atom_type_scat_Cromer_Mann_c
C 0.0181 0.0091 'International Tables Vol C tables 4.2.6.8 and 6.1.1.4' 2.31 20.843901 1.02 10.2075 1.5886 0.5687 0.865 51.651199 0.2156
H 0.0000 0.0000 'International Tables Vol C tables 4.2.6.8 and 6.1.1.4' 0.493002 10.5109 0.322912 26.1257 0.140191 3.14236 0.04081 57.799702 0.003038
N 0.0311 0.0180 'International Tables Vol C tables 4.2.6.8 and 6.1.1.4' 12.2126 0.0057 3.1322 9.8933 2.0125 28.997499 1.1663 0.5826 -11.529
O 0.0492 0.0322 'International Tables Vol C tables 4.2.6.8 and 6.1.1.4' 3.0485 13.2771 2.2868 5.7011 1.5463 0.3239 0.867 32.908901 0.2508
Rh 0.0927 3.6045 'International Tables Vol C tables 4.2.6.8 and 6.1.1.4' 19.2957 0.751536 14.3501 8.21758 4.73425 25.874901 1.28918 98.606201 5.328
S 0.3331 0.5567 'International Tables Vol C tables 4.2.6.8 and 6.1.1.4' 6.9053 1.4679 5.2034 22.215099 1.4379 0.2536 1.5863 56.172001 0.8669

loop_
_geom_angle_atom_site_label_1
_geom_angle_atom_site_label_2
_geom_angle_atom_site_label_3
_geom_angle_site_symmetry_1
_geom_angle_site_symmetry_2
_geom_angle_site_symmetry_3
_geom_angle
_geom_angle_publ_flag
N1 Rh1 C7 . . . 81.5(2) ?
N1 Rh1 C18 . . . 90.1(2) ?
N1 Rh1 S1 . . . 89.22(15) ?
N1 Rh1 N2 . . . 169.0(2) ?
C7 Rh1 C18 . . . 86.8(3) ?
C7 Rh1 S1 . . . 91.96(19) ?
C7 Rh1 N2 . . . 91.5(2) ?
C18 Rh1 S1 . . . 178.66(18) ?
C18 Rh1 N2 . . . 80.9(2) ?
S1 Rh1 N2 . . . 99.58(17) ?
Rh1 N1 C1 . . . 124.8(5) ?
Rh1 N1 C5 . . . 114.1(4) ?
C1 N1 C5 . . . 120.5(6) ?
N1 C1 C2 . . . 121.6(7) ?
N1 C1 H1 . . . 119.2 ?
C2 C1 H1 . . . 119.2 ?
C1 C2 C3 . . . 119.8(7) ?
C1 C2 H2 . . . 120.1 ?
C3 C2 H2 . . . 120.1 ?
C2 C3 C4 . . . 118.3(7) ?
C2 C3 H3 . . . 120.83 ?
C4 C3 H3 . . . 120.83 ?
C3 C4 C5 . . . 120.3(6) ?
C3 C4 H4 . . . 119.83 ?
C5 C4 H4 . . . 119.83 ?
N1 C5 C4 . . . 119.4(6) ?
N1 C5 C6 . . . 114.3(6) ?
C4 C5 C6 . . . 126.3(6) ?
C5 C6 C7 . . . 116.0(6) ?
C5 C6 C11 . . . 122.8(6) ?
C7 C6 C11 . . . 121.1(6) ?
Rh1 C7 C6 . . . 113.6(5) ?
Rh1 C7 C8 . . . 128.7(5) ?
C6 C7 C8 . . . 117.6(6) ?
C7 C8 C9 . . . 121.4(6) ?
C7 C8 H8 . . . 119.28 ?
C9 C8 H8 . . . 119.28 ?
C8 C9 C10 . . . 120.5(7) ?
C8 C9 H9 . . . 119.77 ?
C10 C9 H9 . . . 119.77 ?
C9 C10 C11 . . . 119.9(6) ?
C9 C10 H10 . . . 120.06 ?
C11 C10 H10 . . . 120.06 ?
C6 C11 C10 . . . 119.4(6) ?
C6 C11 H11 . . . 120.28 ?
C10 C11 H11 . . . 120.28 ?
O2 N3 O3 . . . 123.0(10) ?
O2 N3 O4 . . . 106.3(9) ?
O3 N3 O4 . . . 130.0(10) ?
C13 C12 H12 . . . 118.64 ?
C13 C12 N2 . . . 122.7(6) ?
H12 C12 N2 . . . 118.64 ?
C12 C13 C14 . . . 119.3(7) ?
C12 C13 H13 . . . 120.36 ?
C14 C13 H13 . . . 120.36 ?
C13 C14 C15 . . . 119.1(7) ?
C13 C14 H14 . . . 120.45 ?
C15 C14 H14 . . . 120.45 ?
C14 C15 C16 . . . 119.4(6) ?
C14 C15 H15 . . . 120.31 ?
C16 C15 H15 . . . 120.31 ?
C15 C16 C17 . . . 125.1(6) ?
C15 C16 N2 . . . 120.1(6) ?
C17 C16 N2 . . . 114.8(6) ?
C16 C17 C18 . . . 116.0(6) ?
C16 C17 C22 . . . 123.3(6) ?
C18 C17 C22 . . . 120.7(6) ?
Rh1 C18 C17 . . . 113.4(5) ?
Rh1 C18 C19 . . . 128.2(5) ?
C17 C18 C19 . . . 118.4(6) ?
C18 C19 C20 . . . 120.7(6) ?
C18 C19 H19 . . . 119.63 ?
C20 C19 H19 . . . 119.63 ?
C19 C20 C21 . . . 120.7(6) ?
C19 C20 H20 . . . 119.63 ?
C21 C20 H20 . . . 119.63 ?
C20 C21 H21 . . . 120.17 ?
C20 C21 C22 . . . 119.7(6) ?
H21 C21 C22 . . . 120.17 ?
S1 C24 H24a . . . 109.47 ?
S1 C24 H24b . . . 109.47 ?
S1 C24 H24c . . . 109.47 ?
H24a C24 H24b . . . 109.47 ?
H24a C24 H24c . . . 109.47 ?
H24b C24 H24c . . . 109.47 ?
Rh1 S1 C24 . . . 110.5(3) ?
Rh1 S1 O1 . . . 119.6(2) ?
Rh1 S1 C23 . . . 111.9(3) ?
C24 S1 O1 . . . 106.2(4) ?
C24 S1 C23 . . . 99.2(4) ?
O1 S1 C23 . . . 107.3(4) ?
C17 C22 C21 . . . 119.8(6) ?
C17 C22 H22 . . . 120.09 ?
C21 C22 H22 . . . 120.09 ?
S1 C23 H23a . . . 109.47 ?
S1 C23 H23b . . . 109.47 ?
S1 C23 H23c . . . 109.47 ?
H23a C23 H23b . . . 109.47 ?
H23a C23 H23c . . . 109.47 ?
H23b C23 H23c . . . 109.47 ?
Rh1 N2 C12 . . . 125.7(5) ?
Rh1 N2 C16 . . . 114.8(4) ?
C12 N2 C16 . . . 119.4(6) ?

loop_
_geom_bond_atom_site_label_1
_geom_bond_atom_site_label_2
_geom_bond_site_symmetry_1
_geom_bond_site_symmetry_2
_geom_bond_distance
_geom_bond_publ_flag
Rh1 N1 . . 2.069(6) ?
Rh1 C7 . . 1.979(7) ?
Rh1 C18 . . 2.019(6) ?
Rh1 S1 . . 2.454(2) ?
Rh1 N2 . . 2.052(6) ?
N1 C1 . . 1.331(9) ?
N1 C5 . . 1.346(9) ?
C1 C2 . . 1.370(11) ?
C1 H1 . . 0.96 ?
C2 C3 . . 1.381(11) ?
C2 H2 . . 0.96 ?
C3 C4 . . 1.367(10) ?
C3 H3 . . 0.96 ?
C4 C5 . . 1.404(10) ?
C4 H4 . . 0.96 ?
C5 C6 . . 1.463(9) ?
C6 C7 . . 1.416(9) ?
C6 C11 . . 1.397(9) ?
C7 C8 . . 1.396(9) ?
C8 C9 . . 1.376(10) ?
C8 H8 . . 0.96 ?
C9 C10 . . 1.397(10) ?
C9 H9 . . 0.96 ?
C10 C11 . . 1.389(10) ?
C10 H10 . . 0.96 ?
C11 H11 . . 0.96 ?
N3 O2 . . 1.168(14) ?
N3 O3 . . 1.170(12) ?
N3 O4 . . 1.168(13) ?
C12 C13 . . 1.367(10) ?
C12 H12 . . 0.96 ?
C12 N2 . . 1.342(9) ?
C13 C14 . . 1.384(11) ?
C13 H13 . . 0.96 ?
C14 C15 . . 1.380(10) ?
C14 H14 . . 0.96 ?
C15 C16 . . 1.413(9) ?
C15 H15 . . 0.96 ?
C16 C17 . . 1.456(9) ?
C16 N2 . . 1.357(9) ?
C17 C18 . . 1.406(9) ?
C17 C22 . . 1.391(9) ?
C18 C19 . . 1.383(9) ?
C19 C20 . . 1.386(9) ?
C19 H19 . . 0.96 ?
C20 C21 . . 1.379(10) ?
C20 H20 . . 0.96 ?
C21 H21 . . 0.96 ?
C21 C22 . . 1.386(10) ?
C24 S1 . . 1.783(9) ?
C24 H24a . . 0.96 ?
C24 H24b . . 0.96 ?
C24 H24c . . 0.96 ?
H22 C22 . . 0.96 ?
S1 O1 . . 1.485(5) ?
S1 C23 . . 1.770(9) ?
C23 H23a . . 0.96 ?
C23 H23b . . 0.96 ?
C23 H23c . . 0.96 ?

loop_
_restr_equal_distance_atom_site_label_1
_restr_equal_distance_site_symmetry_1
_restr_equal_distance_atom_site_label_2
_restr_equal_distance_site_symmetry_2
_restr_equal_distance_class_class_id
_restr_equal_distance_class_target_weight_param
N3 . O2 . 1 0.001
N3 . O3 . 1 0.001
N3 . O4 . 1 0.001
